data_7054991
loop_
_publ_author_name
'Ulbrich, Ana H. D. P. S.'
'Milani, Jorge L. S.'
'Roisnel, Thierry'
'Carpentier, Jean-Fran\,cois'
'Casagrande, Osvaldo L.'

_publ_section_title
;
 Zwitterionic Ni(ii) complexes bearing pyrazolyl-ether-imidazolium
 ligands: synthesis, structural characterization and use in ethylene
 oligomerization
;
_journal_issue 9
_journal_name_full 'New J. Chem.'
_journal_page_first 7234
_journal_paper_doi 10.1039/C5NJ01538C
_journal_volume 39
_journal_year 2015
_chemical_compound_source 'synthesis as described'
_chemical_formula_moiety 'C14 H23 Cl3 N4 Ni O'
_chemical_formula_sum 'C14 H23 Cl3 N4 Ni O'
_chemical_formula_weight 428.42
_chemical_name_systematic
;
 ?
;
_space_group_IT_number 14
_symmetry_cell_setting monoclinic
_symmetry_Int_Tables_number 14
_symmetry_space_group_name_Hall '-P 2yn'
_symmetry_space_group_name_H-M 'P 1 21/n 1'
_atom_sites_solution_hydrogens geom
_atom_sites_solution_primary direct
_atom_sites_solution_secondary difmap
_audit_conform_dict_location ftp://ftp.iucr.org/pub/cif_core.dic
_audit_conform_dict_name cif_core.dic
_audit_conform_dict_version 2.3
_audit_creation_date 2010-04-07T18:02:09-00:00
_audit_creation_method 'WinGX routine CIF_UPDATE'
_audit_update_record
;
2015-06-15 deposited with the CCDC.
2015-07-10 downloaded from the CCDC.
;
_cell_angle_alpha 90
_cell_angle_beta 99.5100(10)
_cell_angle_gamma 90
_cell_formula_units_Z 4
_cell_length_a 8.08500(10)
_cell_length_b 17.5163(3)
_cell_length_c 13.4475(2)
_cell_measurement_reflns_used 8690
_cell_measurement_temperature 100(2)
_cell_measurement_theta_max 27.49
_cell_measurement_theta_min 2.33
_cell_measurement_wavelength 0.71073
_cell_volume 1878.25(5)
_computing_cell_refinement 'Bruker SMART (Bruker, 2002)'
_computing_data_collection 'Bruker SAINT (Bruker, 2002)'
_computing_data_reduction 'Bruker SAINT (Bruker, 2002)'
_computing_molecular_graphics 'Ortep-3 for Windows (Farrugia, 1997)'
_computing_publication_material
;
           WinGX publication routines (Farrugia, 1999),
           CRYSCAL (T. Roisnel, local program)
;
_computing_structure_refinement 'SHELXL-97 (Sheldrick, 1997)'
_computing_structure_solution 'SIR97 (Altomare et al., 1999))'
_diffrn_ambient_temperature 100(2)
_diffrn_detector 'CCD plate'
_diffrn_measured_fraction_theta_full 0.991
_diffrn_measured_fraction_theta_max 0.991
_diffrn_measurement_device_type 'APEXII, Bruker-AXS'
_diffrn_measurement_method 'CCD rotation images, thin slices'
_diffrn_radiation_monochromator graphite
_diffrn_radiation_probe x-ray
_diffrn_radiation_type MoK\a
_diffrn_radiation_wavelength 0.71073
_diffrn_reflns_av_R_equivalents 0.0251
_diffrn_reflns_av_unetI/netI 0.0229
_diffrn_reflns_limit_h_max 10
_diffrn_reflns_limit_h_min -10
_diffrn_reflns_limit_k_max 22
_diffrn_reflns_limit_k_min -22
_diffrn_reflns_limit_l_max 13
_diffrn_reflns_limit_l_min -17
_diffrn_reflns_number 15723
_diffrn_reflns_theta_full 27.48
_diffrn_reflns_theta_max 27.48
_diffrn_reflns_theta_min 2.99
_exptl_absorpt_coefficient_mu 1.467
_exptl_absorpt_correction_T_max 0.876
_exptl_absorpt_correction_T_min 0.695
_exptl_absorpt_correction_type multi-scan
_exptl_absorpt_process_details
;
  [Sheldrick, G.M. (2002). SADABS Bruker AXS Inc., Madison, Wisconsin, USA]
;
_exptl_crystal_colour blue
_exptl_crystal_density_diffrn 1.515
_exptl_crystal_density_method 'not measured'
_exptl_crystal_description prism
_exptl_crystal_F_000 888
_exptl_crystal_size_max 0.26
_exptl_crystal_size_mid 0.19
_exptl_crystal_size_min 0.09
_refine_diff_density_max 0.777
_refine_diff_density_min -0.285
_refine_diff_density_rms 0.058
_refine_ls_extinction_method none
_refine_ls_goodness_of_fit_ref 1.021
_refine_ls_hydrogen_treatment constr
_refine_ls_matrix_type full
_refine_ls_number_parameters 212
_refine_ls_number_reflns 4278
_refine_ls_number_restraints 0
_refine_ls_restrained_S_all 1.021
_refine_ls_R_factor_all 0.0301
_refine_ls_R_factor_gt 0.0258
_refine_ls_shift/su_max 0.012
_refine_ls_shift/su_mean 0
_refine_ls_structure_factor_coef Fsqd
_refine_ls_weighting_details 'calc w=1/[\s^2^(Fo^2^)+(0.0270P)^2^+1.4470P] where P=(Fo^2^+2Fc^2^)/3'
_refine_ls_weighting_scheme calc
_refine_ls_wR_factor_gt 0.061
_refine_ls_wR_factor_ref 0.0638
_reflns_number_gt 3887
_reflns_number_total 4278
_reflns_threshold_expression >2sigma(I)
_cod_data_source_file c5nj01538c2.cif
_cod_data_source_block job
_cod_depositor_comments 'Adding full bibliography for 7054987--7054991.cif.'
_cod_original_sg_symbol_H-M 'P 21/n'
_cod_database_code 7054991

loop_
_symmetry_equiv_pos_as_xyz
'x, y, z'
'-x+1/2, y+1/2, -z+1/2'
'-x, -y, -z'
'x-1/2, -y-1/2, z-1/2'

loop_
_atom_site_label
_atom_site_type_symbol
_atom_site_fract_x
_atom_site_fract_y
_atom_site_fract_z
_atom_site_U_iso_or_equiv
_atom_site_adp_type
_atom_site_occupancy
_atom_site_symmetry_multiplicity
_atom_site_calc_flag
_atom_site_refinement_flags
Ni1 Ni 0.46070(2) 0.199037(11) 0.282697(15) 0.01531(7) Uani 1 1 d .
Cl1 Cl 0.29367(5) 0.27436(2) 0.17483(3) 0.02269(10) Uani 1 1 d .
Cl2 Cl 0.35150(6) 0.17661(2) 0.42364(3) 0.02466(10) Uani 1 1 d .
Cl3 Cl 0.52952(5) 0.07873(2) 0.24224(3) 0.02367(10) Uani 1 1 d .
N4 N 0.66993(16) 0.26316(7) 0.31030(10) 0.0146(3) Uani 1 1 d .
N5 N 0.71466(16) 0.31542(7) 0.38557(10) 0.0143(3) Uani 1 1 d .
C6 C 0.7876(2) 0.21782(10) 0.16110(14) 0.0257(4) Uani 1 1 d .
H6A H 0.7751 0.1639 0.1776 0.039 Uiso 1 1 calc R
H6B H 0.8919 0.2249 0.1341 0.039 Uiso 1 1 calc R
H6C H 0.6923 0.2338 0.1106 0.039 Uiso 1 1 calc R
C7 C 0.7928(2) 0.26494(9) 0.25410(12) 0.0175(3) Uani 1 1 d .
C8 C 0.9157(2) 0.31726(10) 0.29413(13) 0.0206(3) Uani 1 1 d .
H8 H 1.0162 0.3288 0.2692 0.025 Uiso 1 1 calc R
C9 C 0.8627(2) 0.34889(9) 0.37694(13) 0.0187(3) Uani 1 1 d .
C10 C 0.9400(2) 0.40996(11) 0.44717(14) 0.0283(4) Uani 1 1 d .
H10A H 0.865 0.4543 0.442 0.042 Uiso 1 1 calc R
H10B H 1.0479 0.4251 0.4291 0.042 Uiso 1 1 calc R
H10C H 0.9576 0.3906 0.5165 0.042 Uiso 1 1 calc R
C11 C 0.6111(2) 0.33086(9) 0.46240(12) 0.0169(3) Uani 1 1 d .
H11A H 0.678 0.36 0.5181 0.02 Uiso 1 1 calc R
H11B H 0.5789 0.2818 0.4903 0.02 Uiso 1 1 calc R
C12 C 0.4542(2) 0.37536(9) 0.42248(12) 0.0181(3) Uani 1 1 d .
H12A H 0.38 0.3445 0.3719 0.022 Uiso 1 1 calc R
H12B H 0.3926 0.3876 0.4782 0.022 Uiso 1 1 calc R
O13 O 0.50061(14) 0.44373(6) 0.37754(9) 0.0196(2) Uani 1 1 d .
C14 C 0.3592(2) 0.48571(10) 0.33017(13) 0.0214(3) Uani 1 1 d .
H14A H 0.318 0.5196 0.3797 0.026 Uiso 1 1 calc R
H14B H 0.2676 0.4504 0.3022 0.026 Uiso 1 1 calc R
C15 C 0.4124(2) 0.53277(9) 0.24629(13) 0.0201(3) Uani 1 1 d .
H15A H 0.318 0.5655 0.2154 0.024 Uiso 1 1 calc R
H15B H 0.5071 0.5663 0.2745 0.024 Uiso 1 1 calc R
N16 N 0.46327(18) 0.48328(8) 0.16924(11) 0.0200(3) Uani 1 1 d .
C17 C 0.6268(2) 0.45793(10) 0.17035(13) 0.0224(4) Uani 1 1 d .
H17 H 0.7223 0.4711 0.2184 0.027 Uiso 1 1 calc R
C18 C 0.6241(2) 0.41182(10) 0.09161(14) 0.0226(4) Uani 1 1 d .
H18 H 0.7176 0.3859 0.073 0.027 Uiso 1 1 calc R
N19 N 0.45926(19) 0.40840(8) 0.04148(11) 0.0210(3) Uani 1 1 d .
C20 C 0.4012(2) 0.35884(10) -0.04501(13) 0.0228(4) Uani 1 1 d .
H20A H 0.3491 0.313 -0.022 0.034 Uiso 1 1 calc R
H20B H 0.4967 0.3441 -0.0771 0.034 Uiso 1 1 calc R
H20C H 0.3188 0.3863 -0.0938 0.034 Uiso 1 1 calc R
C21 C 0.3640(2) 0.45120(9) 0.09099(13) 0.0203(3) Uani 1 1 d .
C22 C 0.1806(2) 0.45988(11) 0.06440(15) 0.0280(4) Uani 1 1 d .
H22A H 0.1487 0.4613 -0.0091 0.042 Uiso 1 1 calc R
H22B H 0.1459 0.5075 0.0933 0.042 Uiso 1 1 calc R
H22C H 0.1252 0.4166 0.0913 0.042 Uiso 1 1 calc R

loop_
_atom_site_aniso_label
_atom_site_aniso_U_11
_atom_site_aniso_U_22
_atom_site_aniso_U_33
_atom_site_aniso_U_23
_atom_site_aniso_U_13
_atom_site_aniso_U_12
Ni1 0.01628(11) 0.01429(11) 0.01528(12) 0.00044(7) 0.00236(8) -0.00315(7)
Cl1 0.02100(19) 0.0270(2) 0.0186(2) 0.00345(15) -0.00117(15) 0.00018(16)
Cl2 0.0311(2) 0.0232(2) 0.0223(2) -0.00095(16) 0.01196(17) -0.00888(17)
Cl3 0.0248(2) 0.01676(19) 0.0300(2) -0.00390(16) 0.00613(16) -0.00198(15)
N4 0.0173(6) 0.0131(6) 0.0135(7) -0.0003(5) 0.0025(5) -0.0007(5)
N5 0.0158(6) 0.0133(6) 0.0136(7) -0.0009(5) 0.0015(5) -0.0011(5)
C6 0.0335(10) 0.0234(9) 0.0232(9) -0.0033(7) 0.0134(8) -0.0051(7)
C7 0.0198(8) 0.0168(8) 0.0167(8) 0.0030(6) 0.0050(6) 0.0015(6)
C8 0.0162(7) 0.0220(8) 0.0243(9) 0.0023(7) 0.0049(6) -0.0013(6)
C9 0.0159(7) 0.0185(8) 0.0208(8) 0.0024(6) 0.0006(6) -0.0017(6)
C10 0.0257(9) 0.0315(10) 0.0265(10) -0.0057(8) 0.0012(7) -0.0104(8)
C11 0.0219(8) 0.0159(7) 0.0132(8) 0.0001(6) 0.0038(6) -0.0007(6)
C12 0.0203(8) 0.0161(7) 0.0189(8) 0.0006(6) 0.0064(6) 0.0001(6)
O13 0.0200(6) 0.0155(5) 0.0224(6) 0.0035(5) 0.0010(5) 0.0009(4)
C14 0.0243(8) 0.0210(8) 0.0196(9) 0.0006(6) 0.0060(7) 0.0085(7)
C15 0.0264(8) 0.0138(7) 0.0195(8) -0.0016(6) 0.0022(7) 0.0042(6)
N16 0.0266(7) 0.0149(6) 0.0186(7) 0.0005(5) 0.0042(6) 0.0008(6)
C17 0.0188(8) 0.0240(9) 0.0237(9) 0.0046(7) 0.0014(7) -0.0005(7)
C18 0.0199(8) 0.0214(8) 0.0272(9) 0.0056(7) 0.0065(7) 0.0027(6)
N19 0.0288(8) 0.0150(7) 0.0190(7) 0.0007(5) 0.0034(6) -0.0007(6)
C20 0.0320(9) 0.0190(8) 0.0168(8) -0.0025(6) 0.0021(7) -0.0036(7)
C21 0.0250(8) 0.0157(8) 0.0200(9) 0.0030(6) 0.0028(7) -0.0001(6)
C22 0.0190(8) 0.0274(9) 0.0358(11) 0.0063(8) -0.0004(7) 0.0034(7)

loop_
_atom_type_symbol
_atom_type_description
_atom_type_scat_dispersion_real
_atom_type_scat_dispersion_imag
_atom_type_scat_source
C C 0.0033 0.0016 'International Tables Vol C Tables 4.2.6.8 and 6.1.1.4'
H H 0 0 'International Tables Vol C Tables 4.2.6.8 and 6.1.1.4'
N N 0.0061 0.0033 'International Tables Vol C Tables 4.2.6.8 and 6.1.1.4'
O O 0.0106 0.006 'International Tables Vol C Tables 4.2.6.8 and 6.1.1.4'
Cl Cl 0.1484 0.1585 'International Tables Vol C Tables 4.2.6.8 and 6.1.1.4'
Ni Ni 0.3393 1.1124 'International Tables Vol C Tables 4.2.6.8 and 6.1.1.4'

loop_
_geom_angle_atom_site_label_1
_geom_angle_atom_site_label_2
_geom_angle_atom_site_label_3
_geom_angle
N4 Ni1 Cl1 100.90(4)
N4 Ni1 Cl2 112.10(4)
Cl1 Ni1 Cl2 111.659(18)
N4 Ni1 Cl3 109.30(4)
Cl1 Ni1 Cl3 122.493(18)
Cl2 Ni1 Cl3 100.687(17)
C7 N4 N5 105.71(12)
C7 N4 Ni1 125.86(11)
N5 N4 Ni1 128.38(10)
C9 N5 N4 110.82(13)
C9 N5 C11 126.81(14)
N4 N5 C11 122.37(12)
C7 C6 H6A 109.5
C7 C6 H6B 109.5
H6A C6 H6B 109.5
C7 C6 H6C 109.5
H6A C6 H6C 109.5
H6B C6 H6C 109.5
N4 C7 C8 110.15(15)
N4 C7 C6 122.47(15)
C8 C7 C6 127.36(15)
C9 C8 C7 106.27(15)
C9 C8 H8 126.9
C7 C8 H8 126.9
N5 C9 C8 107.05(14)
N5 C9 C10 122.60(15)
C8 C9 C10 130.33(16)
C9 C10 H10A 109.5
C9 C10 H10B 109.5
H10A C10 H10B 109.5
C9 C10 H10C 109.5
H10A C10 H10C 109.5
H10B C10 H10C 109.5
N5 C11 C12 113.00(13)
N5 C11 H11A 109
C12 C11 H11A 109
N5 C11 H11B 109
C12 C11 H11B 109
H11A C11 H11B 107.8
O13 C12 C11 108.76(13)
O13 C12 H12A 109.9
C11 C12 H12A 109.9
O13 C12 H12B 109.9
C11 C12 H12B 109.9
H12A C12 H12B 108.3
C14 O13 C12 112.24(12)
O13 C14 C15 108.01(14)
O13 C14 H14A 110.1
C15 C14 H14A 110.1
O13 C14 H14B 110.1
C15 C14 H14B 110.1
H14A C14 H14B 108.4
N16 C15 C14 110.67(13)
N16 C15 H15A 109.5
C14 C15 H15A 109.5
N16 C15 H15B 109.5
C14 C15 H15B 109.5
H15A C15 H15B 108.1
C21 N16 C17 108.65(14)
C21 N16 C15 127.20(15)
C17 N16 C15 124.03(15)
C18 C17 N16 107.15(15)
C18 C17 H17 126.4
N16 C17 H17 126.4
C17 C18 N19 107.47(15)
C17 C18 H18 126.3
N19 C18 H18 126.3
C21 N19 C18 108.70(14)
C21 N19 C20 126.53(15)
C18 N19 C20 124.46(15)
N19 C20 H20A 109.5
N19 C20 H20B 109.5
H20A C20 H20B 109.5
N19 C20 H20C 109.5
H20A C20 H20C 109.5
H20B C20 H20C 109.5
N19 C21 N16 107.99(15)
N19 C21 C22 125.39(16)
N16 C21 C22 126.60(16)
C21 C22 H22A 109.5
C21 C22 H22B 109.5
H22A C22 H22B 109.5
C21 C22 H22C 109.5
H22A C22 H22C 109.5
H22B C22 H22C 109.5

loop_
_geom_bond_atom_site_label_1
_geom_bond_atom_site_label_2
_geom_bond_distance
Ni1 N4 2.0133(13)
Ni1 Cl1 2.2408(4)
Ni1 Cl2 2.2537(5)
Ni1 Cl3 2.2685(4)
N4 C7 1.344(2)
N4 N5 1.3684(18)
N5 C9 1.355(2)
N5 C11 1.459(2)
C6 C7 1.493(2)
C6 H6A 0.98
C6 H6B 0.98
C6 H6C 0.98
C7 C8 1.393(2)
C8 C9 1.374(2)
C8 H8 0.95
C9 C10 1.494(2)
C10 H10A 0.98
C10 H10B 0.98
C10 H10C 0.98
C11 C12 1.509(2)
C11 H11A 0.99
C11 H11B 0.99
C12 O13 1.4194(19)
C12 H12A 0.99
C12 H12B 0.99
O13 C14 1.419(2)
C14 C15 1.516(2)
C14 H14A 0.99
C14 H14B 0.99
C15 N16 1.461(2)
C15 H15A 0.99
C15 H15B 0.99
N16 C21 1.337(2)
N16 C17 1.392(2)
C17 C18 1.329(3)
C17 H17 0.95
C18 N19 1.392(2)
C18 H18 0.95
N19 C21 1.330(2)
N19 C20 1.465(2)
C20 H20A 0.98
C20 H20B 0.98
C20 H20C 0.98
C21 C22 1.475(2)
C22 H22A 0.98
C22 H22B 0.98
C22 H22C 0.98

loop_
_geom_torsion_atom_site_label_1
_geom_torsion_atom_site_label_2
_geom_torsion_atom_site_label_3
_geom_torsion_atom_site_label_4
_geom_torsion
Cl1 Ni1 N4 C7 -85.23(13)
Cl2 Ni1 N4 C7 155.83(12)
Cl3 Ni1 N4 C7 45.09(13)
Cl1 Ni1 N4 N5 91.85(12)
Cl2 Ni1 N4 N5 -27.08(13)
Cl3 Ni1 N4 N5 -137.83(11)
C7 N4 N5 C9 -0.32(17)
Ni1 N4 N5 C9 -177.86(11)
C7 N4 N5 C11 179.37(13)
Ni1 N4 N5 C11 1.8(2)
N5 N4 C7 C8 0.77(17)
Ni1 N4 C7 C8 178.39(11)
N5 N4 C7 C6 -177.52(15)
Ni1 N4 C7 C6 0.1(2)
N4 C7 C8 C9 -0.93(19)
C6 C7 C8 C9 177.25(17)
N4 N5 C9 C8 -0.26(18)
C11 N5 C9 C8 -179.93(15)
N4 N5 C9 C10 178.20(15)
C11 N5 C9 C10 -1.5(3)
C7 C8 C9 N5 0.70(18)
C7 C8 C9 C10 -177.59(18)
C9 N5 C11 C12 106.89(18)
N4 N5 C11 C12 -72.75(18)
N5 C11 C12 O13 -55.50(17)
C11 C12 O13 C14 174.79(13)
C12 O13 C14 C15 -153.25(13)
O13 C14 C15 N16 63.38(18)
C14 C15 N16 C21 85.1(2)
C14 C15 N16 C17 -90.50(19)
C21 N16 C17 C18 1.01(19)
C15 N16 C17 C18 177.31(15)
N16 C17 C18 N19 0.00(19)
C17 C18 N19 C21 -1.01(19)
C17 C18 N19 C20 -175.01(15)
C18 N19 C21 N16 1.63(18)
C20 N19 C21 N16 175.48(15)
C18 N19 C21 C22 -177.24(16)
C20 N19 C21 C22 -3.4(3)
C17 N16 C21 N19 -1.64(18)
C15 N16 C21 N19 -177.79(15)
C17 N16 C21 C22 177.22(16)
C15 N16 C21 C22 1.1(3)
